data_4026566
loop_
_publ_author_name
'M. Rajeswara Rao'
'Manu D. Tiwari'
'Jayesh R. Bellare'
'M. Ravikanth'

_publ_section_title
;
 Synthesis of BF2 Complexes of Prodigiosin Type Oligopyrroles
;
_journal_name_full 'Journal of Organic Chemistry'
_journal_page_first 7263
_journal_page_last 7268
_journal_paper_doi 10.1021/jo201183s
_journal_volume 76
_journal_year 2011
_chemical_formula_sum 'C23 H22 B F2 N3 O2'
_chemical_formula_weight 421.25
_chemical_name_systematic
;
 ?
;
_symmetry_cell_setting tetragonal
_symmetry_space_group_name_Hall '-P 4bc'
_symmetry_space_group_name_H-M 'P 42/n'
_atom_sites_solution_hydrogens geom
_atom_sites_solution_primary direct
_atom_sites_solution_secondary difmap
_audit_creation_method SHELXL-97
_cell_angle_alpha 90.00
_cell_angle_beta 90.00
_cell_angle_gamma 90.00
_cell_formula_units_Z 8
_cell_length_a 14.5918(2)
_cell_length_b 14.5918(2)
_cell_length_c 21.0203(6)
_cell_measurement_reflns_used 8386
_cell_measurement_temperature 150(2)
_cell_measurement_theta_max 32.7511
_cell_measurement_theta_min 3.2623
_cell_volume 4475.66(15)
_computing_cell_refinement 'CrysAlis RED, Oxford Diffraction Ltd.,'
_computing_data_collection 'CrysAlis CCD, Oxford Diffraction Ltd.,'
_computing_data_reduction 'CrysAlis RED, Oxford Diffraction Ltd.,'
_computing_molecular_graphics Ortep3
_computing_publication_material Shelx97
_computing_structure_refinement 'SHELXL-97 (Sheldrick, 1997)'
_computing_structure_solution 'SHELXS-97 (Sheldrick, 1997)'
_diffrn_ambient_temperature 150(2)
_diffrn_detector_area_resol_mean 15.9948
_diffrn_measured_fraction_theta_full 0.998
_diffrn_measured_fraction_theta_max 0.998
_diffrn_measurement_device_type 'OXFORD DIFFRACTION XCALIBUR-S'
_diffrn_measurement_method \w/q-scan
_diffrn_radiation_monochromator graphite
_diffrn_radiation_source 'Enhance (Mo) X-ray Source'
_diffrn_radiation_type MoK\a
_diffrn_radiation_wavelength 0.71073
_diffrn_reflns_av_R_equivalents 0.0629
_diffrn_reflns_av_sigmaI/netI 0.0553
_diffrn_reflns_limit_h_max 17
_diffrn_reflns_limit_h_min -15
_diffrn_reflns_limit_k_max 17
_diffrn_reflns_limit_k_min -17
_diffrn_reflns_limit_l_max 24
_diffrn_reflns_limit_l_min -19
_diffrn_reflns_number 35006
_diffrn_reflns_theta_full 25.00
_diffrn_reflns_theta_max 25.00
_diffrn_reflns_theta_min 3.27
_exptl_absorpt_coefficient_mu 0.091
_exptl_absorpt_correction_T_max 0.9882
_exptl_absorpt_correction_T_min 0.9793
_exptl_absorpt_correction_type multi-scan
_exptl_absorpt_process_details
;
CrysAlis RED, Oxford Diffraction Ltd.,
Version 1.171.31.7 (release 18-10-2006 CrysAlis171 .NET)
(compiled Oct 18 2006,16:28:17)
empirical absorption correction using spherical harmonics,
 implemented in SCALE3 ABSPACK scaling algorithm.
;
_exptl_crystal_colour orange
_exptl_crystal_density_diffrn 1.250
_exptl_crystal_description block
_exptl_crystal_F_000 1760
_exptl_crystal_size_max 0.23
_exptl_crystal_size_mid 0.18
_exptl_crystal_size_min 0.13
_refine_diff_density_max 0.950
_refine_diff_density_min -0.448
_refine_diff_density_rms 0.072
_refine_ls_extinction_method none
_refine_ls_goodness_of_fit_ref 1.032
_refine_ls_hydrogen_treatment riding
_refine_ls_matrix_type full
_refine_ls_number_parameters 287
_refine_ls_number_reflns 3939
_refine_ls_number_restraints 0
_refine_ls_restrained_S_all 1.032
_refine_ls_R_factor_all 0.0865
_refine_ls_R_factor_gt 0.0586
_refine_ls_shift/su_max 0.000
_refine_ls_shift/su_mean 0.000
_refine_ls_structure_factor_coef Fsqd
_refine_ls_weighting_details 'calc w=1/[\s^2^(Fo^2^)+(0.1240P)^2^+0.0000P] where P=(Fo^2^+2Fc^2^)/3'
_refine_ls_weighting_scheme calc
_refine_ls_wR_factor_gt 0.1858
_refine_ls_wR_factor_ref 0.1970
_reflns_number_gt 2534
_reflns_number_total 3939
_reflns_threshold_expression >2sigma(I)
_cod_data_source_file jo201183s_si_002.cif
_cod_data_source_block mr030
_cod_database_code 4026566

loop_
_symmetry_equiv_pos_as_xyz
'x, y, z'
'-x+1/2, -y+1/2, z'
'-y+1/2, x, z+1/2'
'y, -x+1/2, z+1/2'
'-x, -y, -z'
'x-1/2, y-1/2, -z'
'y-1/2, -x, -z-1/2'
'-y, x-1/2, -z-1/2'

loop_
_atom_site_label
_atom_site_type_symbol
_atom_site_fract_x
_atom_site_fract_y
_atom_site_fract_z
_atom_site_U_iso_or_equiv
_atom_site_adp_type
_atom_site_occupancy
_atom_site_symmetry_multiplicity
_atom_site_calc_flag
_atom_site_refinement_flags
B1 B 0.3756(2) 0.1844(2) 0.28413(16) 0.0247(8) Uani 1 1 d .
F1 F 0.29053(11) 0.15487(12) 0.30631(8) 0.0308(5) Uani 1 1 d .
F2 F 0.36219(11) 0.24827(11) 0.23597(8) 0.0303(5) Uani 1 1 d .
N1 N 0.43175(16) 0.22648(16) 0.33798(11) 0.0245(6) Uani 1 1 d .
N2 N 0.42936(16) 0.10040(16) 0.25859(11) 0.0247(6) Uani 1 1 d .
N3 N 0.25450(17) 0.10517(19) 0.17708(13) 0.0357(7) Uani 1 1 d .
H3N H 0.2474 0.1446 0.2084 0.043 Uiso 1 1 calc R
O1 O 0.72141(17) 0.12693(16) 0.27013(11) 0.0329(6) Uani 1 1 d .
C1 C 0.4108(2) 0.3027(2) 0.37086(16) 0.0320(8) Uani 1 1 d .
H1 H 0.3577 0.3391 0.3644 0.038 Uiso 1 1 calc R
C2 C 0.4783(2) 0.3204(2) 0.41563(16) 0.0348(8) Uani 1 1 d .
H2 H 0.4798 0.3702 0.4447 0.042 Uiso 1 1 calc R
C3 C 0.5431(2) 0.2515(2) 0.40998(15) 0.0297(7) Uani 1 1 d .
H3A H 0.5974 0.2452 0.4345 0.036 Uiso 1 1 calc R
C4 C 0.51372(19) 0.1930(2) 0.36166(14) 0.0234(7) Uani 1 1 d .
C5 C 0.55384(19) 0.1140(2) 0.33511(14) 0.0237(7) Uani 1 1 d .
C6 C 0.51249(19) 0.0700(2) 0.28480(14) 0.0238(7) Uani 1 1 d .
C7 C 0.5402(2) -0.0093(2) 0.25005(14) 0.0298(7) Uani 1 1 d .
H7 H 0.5938 -0.0446 0.2575 0.036 Uiso 1 1 calc R
C8 C 0.4763(2) -0.0253(2) 0.20452(16) 0.0324(8) Uani 1 1 d .
H8 H 0.4777 -0.0735 0.1741 0.039 Uiso 1 1 calc R
C9 C 0.4063(2) 0.0433(2) 0.21027(15) 0.0271(7) Uani 1 1 d .
C10 C 0.3280(2) 0.0490(2) 0.16978(15) 0.0314(8) Uani 1 1 d .
C11 C 0.3118(3) -0.0018(3) 0.11516(18) 0.0451(10) Uani 1 1 d .
H11 H 0.3512 -0.0471 0.0978 0.054 Uiso 1 1 calc R
C12 C 0.2280(2) 0.0253(3) 0.09028(18) 0.0497(10) Uani 1 1 d .
H12 H 0.1996 0.0020 0.0530 0.060 Uiso 1 1 calc R
C13 C 0.1939(2) 0.0918(3) 0.12941(16) 0.0435(10) Uani 1 1 d .
H13 H 0.1374 0.1232 0.1240 0.052 Uiso 1 1 calc R
C14 C 0.64091(19) 0.08053(19) 0.36259(14) 0.0230(7) Uani 1 1 d .
C15 C 0.7233(2) 0.0899(2) 0.33001(15) 0.0255(7) Uani 1 1 d .
C16 C 0.8041(2) 0.0624(2) 0.35907(15) 0.0306(8) Uani 1 1 d .
H16 H 0.8608 0.0691 0.3373 0.037 Uiso 1 1 calc R
C17 C 0.8027(2) 0.0254(2) 0.41942(16) 0.0337(8) Uani 1 1 d .
H17 H 0.8587 0.0064 0.4383 0.040 Uiso 1 1 calc R
C18 C 0.7212(2) 0.0150(2) 0.45374(15) 0.0285(7) Uani 1 1 d .
C19 C 0.6415(2) 0.0442(2) 0.42340(14) 0.0252(7) Uani 1 1 d .
H19 H 0.5849 0.0388 0.4455 0.030 Uiso 1 1 calc R
C20 C 0.7205(2) -0.0281(2) 0.51985(16) 0.0377(9) Uani 1 1 d .
C21 C 0.7926(3) 0.0175(3) 0.56195(17) 0.0454(9) Uani 1 1 d .
H21A H 0.8536 0.0071 0.5439 0.068 Uiso 1 1 calc R
H21B H 0.7899 -0.0088 0.6048 0.068 Uiso 1 1 calc R
H21C H 0.7806 0.0835 0.5642 0.068 Uiso 1 1 calc R
C22 C 0.7441(3) -0.1306(3) 0.5132(2) 0.0599(12) Uani 1 1 d .
H22A H 0.6970 -0.1611 0.4876 0.090 Uiso 1 1 calc R
H22B H 0.7467 -0.1587 0.5555 0.090 Uiso 1 1 calc R
H22C H 0.8038 -0.1371 0.4922 0.090 Uiso 1 1 calc R
C23 C 0.6281(3) -0.0199(4) 0.55258(19) 0.0675(14) Uani 1 1 d .
H23A H 0.6125 0.0450 0.5576 0.101 Uiso 1 1 calc R
H23B H 0.6311 -0.0491 0.5945 0.101 Uiso 1 1 calc R
H23C H 0.5812 -0.0502 0.5267 0.101 Uiso 1 1 calc R
O101 O 0.7124(6) 0.1642(6) 0.7092(3) 0.238(4) Uani 1 1 d .
H101 H 0.769(3) 0.145(3) 0.2605(18) 0.046(13) Uiso 1 1 d .

loop_
_atom_site_aniso_label
_atom_site_aniso_U_11
_atom_site_aniso_U_22
_atom_site_aniso_U_33
_atom_site_aniso_U_23
_atom_site_aniso_U_13
_atom_site_aniso_U_12
B1 0.0202(18) 0.0280(19) 0.026(2) 0.0013(15) 0.0025(14) 0.0074(14)
F1 0.0215(9) 0.0400(11) 0.0309(11) -0.0007(8) 0.0024(7) 0.0039(7)
F2 0.0308(10) 0.0332(10) 0.0268(10) 0.0050(8) -0.0014(8) 0.0094(8)
N1 0.0223(13) 0.0263(14) 0.0250(15) -0.0012(11) 0.0010(10) 0.0061(10)
N2 0.0229(13) 0.0277(14) 0.0235(14) 0.0005(11) -0.0013(11) 0.0041(10)
N3 0.0291(15) 0.0504(18) 0.0276(16) -0.0090(13) -0.0058(12) 0.0082(13)
O1 0.0279(13) 0.0415(14) 0.0294(14) 0.0086(10) 0.0043(10) 0.0009(11)
C1 0.0283(17) 0.0342(18) 0.033(2) -0.0060(15) 0.0024(14) 0.0099(15)
C2 0.0339(18) 0.0352(19) 0.035(2) -0.0132(15) -0.0033(15) 0.0060(15)
C3 0.0243(16) 0.0357(18) 0.0292(18) -0.0008(14) -0.0022(13) 0.0038(14)
C4 0.0199(15) 0.0274(16) 0.0230(17) 0.0018(13) 0.0010(12) 0.0020(13)
C5 0.0218(15) 0.0260(16) 0.0232(17) 0.0067(13) 0.0046(12) 0.0030(13)
C6 0.0214(15) 0.0265(16) 0.0235(17) 0.0024(13) -0.0006(12) 0.0024(12)
C7 0.0263(16) 0.0280(17) 0.0351(19) 0.0003(14) 0.0012(14) 0.0107(13)
C8 0.0331(18) 0.0285(17) 0.0357(19) -0.0084(15) -0.0022(15) 0.0061(14)
C9 0.0250(16) 0.0292(17) 0.0272(18) -0.0028(14) -0.0027(13) 0.0002(13)
C10 0.0295(18) 0.0349(18) 0.0296(19) -0.0034(14) -0.0013(14) 0.0040(14)
C11 0.041(2) 0.048(2) 0.046(2) -0.0156(18) -0.0090(17) 0.0064(18)
C12 0.041(2) 0.066(3) 0.041(2) -0.018(2) -0.0158(18) 0.0050(19)
C13 0.0302(19) 0.067(3) 0.034(2) -0.0030(19) -0.0102(15) 0.0075(18)
C14 0.0212(16) 0.0210(15) 0.0269(18) -0.0018(13) -0.0009(12) 0.0030(12)
C15 0.0278(17) 0.0228(16) 0.0260(18) 0.0019(13) 0.0024(13) 0.0022(13)
C16 0.0196(16) 0.0347(19) 0.038(2) -0.0004(15) 0.0045(14) 0.0017(14)
C17 0.0240(17) 0.0355(19) 0.042(2) 0.0029(15) -0.0065(15) 0.0077(14)
C18 0.0267(17) 0.0246(16) 0.0341(19) 0.0032(14) -0.0049(14) 0.0009(13)
C19 0.0227(16) 0.0270(16) 0.0259(18) 0.0035(13) 0.0004(13) 0.0006(13)
C20 0.0344(19) 0.041(2) 0.037(2) 0.0116(16) -0.0116(15) -0.0005(16)
C21 0.054(2) 0.046(2) 0.037(2) 0.0051(17) -0.0150(18) -0.0027(18)
C22 0.081(3) 0.039(2) 0.060(3) 0.0180(19) -0.036(2) -0.010(2)
C23 0.045(2) 0.115(4) 0.042(2) 0.041(3) -0.0013(19) 0.001(2)
O101 0.266(8) 0.266(8) 0.182(7) -0.071(6) 0.047(6) -0.166(7)

loop_
_atom_type_symbol
_atom_type_description
_atom_type_scat_dispersion_real
_atom_type_scat_dispersion_imag
_atom_type_scat_source
C C 0.0033 0.0016 'International Tables Vol C Tables 4.2.6.8 and 6.1.1.4'
H H 0.0000 0.0000 'International Tables Vol C Tables 4.2.6.8 and 6.1.1.4'
O O 0.0106 0.0060 'International Tables Vol C Tables 4.2.6.8 and 6.1.1.4'
N N 0.0061 0.0033 'International Tables Vol C Tables 4.2.6.8 and 6.1.1.4'
F F 0.0171 0.0103 'International Tables Vol C Tables 4.2.6.8 and 6.1.1.4'
B B 0.0013 0.0007 'International Tables Vol C Tables 4.2.6.8 and 6.1.1.4'

loop_
_geom_angle_atom_site_label_1
_geom_angle_atom_site_label_2
_geom_angle_atom_site_label_3
_geom_angle
F2 B1 F1 109.0(2)
F2 B1 N1 110.3(3)
F1 B1 N1 110.7(2)
F2 B1 N2 110.4(2)
F1 B1 N2 108.7(3)
N1 B1 N2 107.6(2)
C1 N1 C4 107.6(2)
C1 N1 B1 126.3(2)
C4 N1 B1 126.1(2)
C9 N2 C6 108.3(2)
C9 N2 B1 128.3(2)
C6 N2 B1 123.4(2)
C13 N3 C10 110.2(3)
C13 N3 H3N 124.9
C10 N3 H3N 124.9
C15 O1 H101 111(3)
N1 C1 C2 110.0(3)
N1 C1 H1 125.0
C2 C1 H1 125.0
C3 C2 C1 107.0(3)
C3 C2 H2 126.5
C1 C2 H2 126.5
C2 C3 C4 107.3(3)
C2 C3 H3A 126.4
C4 C3 H3A 126.4
N1 C4 C3 108.2(3)
N1 C4 C5 120.3(3)
C3 C4 C5 131.4(3)
C6 C5 C4 120.3(3)
C6 C5 C14 121.5(3)
C4 C5 C14 118.2(3)
C5 C6 N2 122.2(3)
C5 C6 C7 130.3(3)
N2 C6 C7 107.4(2)
C8 C7 C6 107.9(3)
C8 C7 H7 126.1
C6 C7 H7 126.1
C7 C8 C9 108.0(3)
C7 C8 H8 126.0
C9 C8 H8 126.0
N2 C9 C10 127.5(3)
N2 C9 C8 108.4(3)
C10 C9 C8 124.1(3)
N3 C10 C11 106.3(3)
N3 C10 C9 126.8(3)
C11 C10 C9 126.8(3)
C10 C11 C12 108.1(3)
C10 C11 H11 126.0
C12 C11 H11 126.0
C13 C12 C11 107.2(3)
C13 C12 H12 126.4
C11 C12 H12 126.4
N3 C13 C12 108.1(3)
N3 C13 H13 125.9
C12 C13 H13 125.9
C19 C14 C15 119.2(3)
C19 C14 C5 119.5(3)
C15 C14 C5 121.2(3)
O1 C15 C16 122.4(3)
O1 C15 C14 118.3(3)
C16 C15 C14 119.3(3)
C17 C16 C15 120.4(3)
C17 C16 H16 119.8
C15 C16 H16 119.8
C16 C17 C18 122.0(3)
C16 C17 H17 119.0
C18 C17 H17 119.0
C19 C18 C17 116.1(3)
C19 C18 C20 122.5(3)
C17 C18 C20 121.3(3)
C14 C19 C18 123.0(3)
C14 C19 H19 118.5
C18 C19 H19 118.5
C23 C20 C18 112.7(3)
C23 C20 C21 108.3(3)
C18 C20 C21 110.1(3)
C23 C20 C22 108.5(3)
C18 C20 C22 108.4(3)
C21 C20 C22 108.8(3)
C20 C21 H21A 109.5
C20 C21 H21B 109.5
H21A C21 H21B 109.5
C20 C21 H21C 109.5
H21A C21 H21C 109.5
H21B C21 H21C 109.5
C20 C22 H22A 109.5
C20 C22 H22B 109.5
H22A C22 H22B 109.5
C20 C22 H22C 109.5
H22A C22 H22C 109.5
H22B C22 H22C 109.5
C20 C23 H23A 109.5
C20 C23 H23B 109.5
H23A C23 H23B 109.5
C20 C23 H23C 109.5
H23A C23 H23C 109.5
H23B C23 H23C 109.5

loop_
_geom_bond_atom_site_label_1
_geom_bond_atom_site_label_2
_geom_bond_distance
B1 F2 1.390(4)
B1 F1 1.394(4)
B1 N1 1.526(4)
B1 N2 1.552(4)
N1 C1 1.345(4)
N1 C4 1.384(4)
N2 C9 1.356(4)
N2 C6 1.404(4)
N3 C13 1.351(4)
N3 C10 1.359(4)
N3 H3N 0.8800
O1 C15 1.370(4)
O1 H101 0.77(4)
C1 C2 1.386(5)
C1 H1 0.9500
C2 C3 1.385(4)
C2 H2 0.9500
C3 C4 1.394(4)
C3 H3A 0.9500
C4 C5 1.408(4)
C5 C6 1.377(4)
C5 C14 1.479(4)
C6 C7 1.427(4)
C7 C8 1.356(4)
C7 H7 0.9500
C8 C9 1.435(4)
C8 H8 0.9500
C9 C10 1.427(4)
C10 C11 1.386(5)
C11 C12 1.388(5)
C11 H11 0.9500
C12 C13 1.366(5)
C12 H12 0.9500
C13 H13 0.9500
C14 C19 1.384(4)
C14 C15 1.391(4)
C15 C16 1.387(4)
C16 C17 1.379(4)
C16 H16 0.9500
C17 C18 1.399(4)
C17 H17 0.9500
C18 C19 1.393(4)
C18 C20 1.526(5)
C19 H19 0.9500
C20 C23 1.518(5)
C20 C21 1.528(5)
C20 C22 1.540(5)
C21 H21A 0.9800
C21 H21B 0.9800
C21 H21C 0.9800
C22 H22A 0.9800
C22 H22B 0.9800
C22 H22C 0.9800
C23 H23A 0.9800
C23 H23B 0.9800
C23 H23C 0.9800

loop_
_geom_torsion_atom_site_label_1
_geom_torsion_atom_site_label_2
_geom_torsion_atom_site_label_3
_geom_torsion_atom_site_label_4
_geom_torsion
F2 B1 N1 C1 56.5(4)
F1 B1 N1 C1 -64.2(4)
N2 B1 N1 C1 177.0(3)
F2 B1 N1 C4 -123.3(3)
F1 B1 N1 C4 116.0(3)
N2 B1 N1 C4 -2.8(4)
F2 B1 N2 C9 -58.5(4)
F1 B1 N2 C9 61.1(4)
N1 B1 N2 C9 -178.9(3)
F2 B1 N2 C6 123.1(3)
F1 B1 N2 C6 -117.4(3)
N1 B1 N2 C6 2.7(4)
C4 N1 C1 C2 0.4(4)
B1 N1 C1 C2 -179.4(3)
N1 C1 C2 C3 -0.3(4)
C1 C2 C3 C4 0.0(4)
C1 N1 C4 C3 -0.4(3)
B1 N1 C4 C3 179.4(3)
C1 N1 C4 C5 -178.6(3)
B1 N1 C4 C5 1.2(4)
C2 C3 C4 N1 0.2(4)
C2 C3 C4 C5 178.1(3)
N1 C4 C5 C6 0.9(4)
C3 C4 C5 C6 -176.9(3)
N1 C4 C5 C14 -179.3(3)
C3 C4 C5 C14 2.9(5)
C4 C5 C6 N2 -0.9(4)
C14 C5 C6 N2 179.3(3)
C4 C5 C6 C7 179.2(3)
C14 C5 C6 C7 -0.5(5)
C9 N2 C6 C5 -179.8(3)
B1 N2 C6 C5 -1.1(4)
C9 N2 C6 C7 0.1(3)
B1 N2 C6 C7 178.8(3)
C5 C6 C7 C8 -179.7(3)
N2 C6 C7 C8 0.4(3)
C6 C7 C8 C9 -0.7(4)
C6 N2 C9 C10 -179.0(3)
B1 N2 C9 C10 2.4(5)
C6 N2 C9 C8 -0.5(3)
B1 N2 C9 C8 -179.1(3)
C7 C8 C9 N2 0.8(4)
C7 C8 C9 C10 179.3(3)
C13 N3 C10 C11 -0.2(4)
C13 N3 C10 C9 179.7(3)
N2 C9 C10 N3 -9.8(5)
C8 C9 C10 N3 171.9(3)
N2 C9 C10 C11 170.1(3)
C8 C9 C10 C11 -8.1(5)
N3 C10 C11 C12 0.1(4)
C9 C10 C11 C12 -179.9(3)
C10 C11 C12 C13 0.1(5)
C10 N3 C13 C12 0.3(4)
C11 C12 C13 N3 -0.2(5)
C6 C5 C14 C19 -111.8(3)
C4 C5 C14 C19 68.4(4)
C6 C5 C14 C15 72.1(4)
C4 C5 C14 C15 -107.7(3)
C19 C14 C15 O1 -179.3(3)
C5 C14 C15 O1 -3.3(4)
C19 C14 C15 C16 0.2(4)
C5 C14 C15 C16 176.3(3)
O1 C15 C16 C17 -179.9(3)
C14 C15 C16 C17 0.5(5)
C15 C16 C17 C18 -0.7(5)
C16 C17 C18 C19 0.1(5)
C16 C17 C18 C20 178.5(3)
C15 C14 C19 C18 -0.9(5)
C5 C14 C19 C18 -177.0(3)
C17 C18 C19 C14 0.7(4)
C20 C18 C19 C14 -177.7(3)
C19 C18 C20 C23 -10.3(5)
C17 C18 C20 C23 171.4(3)
C19 C18 C20 C21 -131.3(3)
C17 C18 C20 C21 50.3(4)
C19 C18 C20 C22 109.8(4)
C17 C18 C20 C22 -68.5(4)
